data_7120144
loop_
_publ_author_name
'Zhang, Yan'
'Yang, Suliang'
'Yuan, Xiaolan'
'Zhao, Yonggang'
'Tian, Guoxin'

_publ_section_title
;
 Separating Lanthanides and Actinides from Nitric Acid Solutions by Using
 N,N-di(2-ethylhexyl)-diglycolamic Acid (HDEHDGA)
;
_journal_name_full 'Chem. Commun.'
_journal_paper_doi 10.1039/C7CC02924A
_journal_year 2017
_chemical_formula_sum 'C12 H21 Eu N4 O14'
_chemical_formula_weight 597.29
_chemical_name_systematic Eu-DMDGA-NO3
_space_group_crystal_system monoclinic
_space_group_IT_number 14
_space_group_name_Hall '-P 2ybc'
_space_group_name_H-M_alt 'P 1 21/c 1'
_symmetry_space_group_name_Hall '-P 2ybc'
_symmetry_space_group_name_H-M 'P 1 21/c 1'
_atom_sites_solution_hydrogens geom
_audit_creation_method SHELXL-2014/7
_audit_update_record
;
2017-04-13 deposited with the CCDC.
2017-05-17 downloaded from the CCDC.
;
_cell_angle_alpha 90
_cell_angle_beta 99.858(6)
_cell_angle_gamma 90
_cell_formula_units_Z 4
_cell_length_a 10.556(4)
_cell_length_b 9.824(3)
_cell_length_c 20.868(7)
_cell_measurement_reflns_used 6570
_cell_measurement_temperature 100(2)
_cell_measurement_theta_max 27.63
_cell_measurement_theta_min 2.30
_cell_volume 2132.1(13)
_computing_cell_refinement 'Bruker SAINT'
_computing_data_collection 'Bruker APEX2'
_computing_data_reduction 'Bruker SAINT'
_computing_molecular_graphics 'Bruker SHELXTL'
_computing_publication_material 'Bruker SHELXTL'
_computing_structure_refinement 'SHELXL-2014/7 (Sheldrick, 2014)'
_computing_structure_solution 'SHELXS-97 (Sheldrick 2008)'
_diffrn_ambient_temperature 100(2)
_diffrn_measured_fraction_theta_full 0.997
_diffrn_measured_fraction_theta_max 0.993
_diffrn_measurement_device_type 'Bruker APEX-II CCD'
_diffrn_measurement_method '\f and \w scans'
_diffrn_radiation_type MoK\a
_diffrn_radiation_wavelength 0.71073
_diffrn_reflns_av_R_equivalents 0.0710
_diffrn_reflns_av_unetI/netI 0.0741
_diffrn_reflns_Laue_measured_fraction_full 0.997
_diffrn_reflns_Laue_measured_fraction_max 0.993
_diffrn_reflns_limit_h_max 13
_diffrn_reflns_limit_h_min -13
_diffrn_reflns_limit_k_max 11
_diffrn_reflns_limit_k_min -12
_diffrn_reflns_limit_l_max 27
_diffrn_reflns_limit_l_min -26
_diffrn_reflns_number 13957
_diffrn_reflns_point_group_measured_fraction_full 0.997
_diffrn_reflns_point_group_measured_fraction_max 0.993
_diffrn_reflns_theta_full 25.242
_diffrn_reflns_theta_max 27.668
_diffrn_reflns_theta_min 1.958
_exptl_absorpt_coefficient_mu 3.018
_exptl_absorpt_correction_T_max 0.75
_exptl_absorpt_correction_T_min 0.49
_exptl_absorpt_correction_type multi-scan
_exptl_absorpt_process_details SADABS
_exptl_crystal_colour colorless
_exptl_crystal_density_diffrn 1.861
_exptl_crystal_description block
_exptl_crystal_F_000 1184
_exptl_crystal_size_max 0.200
_exptl_crystal_size_mid 0.150
_exptl_crystal_size_min 0.150
_refine_diff_density_max 1.246
_refine_diff_density_min -1.109
_refine_diff_density_rms 0.172
_refine_ls_extinction_method none
_refine_ls_goodness_of_fit_ref 1.010
_refine_ls_hydrogen_treatment constr
_refine_ls_matrix_type full
_refine_ls_number_parameters 285
_refine_ls_number_reflns 4945
_refine_ls_number_restraints 0
_refine_ls_restrained_S_all 1.010
_refine_ls_R_factor_all 0.0447
_refine_ls_R_factor_gt 0.0381
_refine_ls_shift/su_max 0.001
_refine_ls_shift/su_mean 0.000
_refine_ls_structure_factor_coef Fsqd
_refine_ls_weighting_details 'w=1/[\s^2^(Fo^2^)+(0.0389P)^2^] where P=(Fo^2^+2Fc^2^)/3'
_refine_ls_weighting_scheme calc
_refine_ls_wR_factor_gt 0.0918
_refine_ls_wR_factor_ref 0.0963
_reflns_Friedel_coverage 0.000
_reflns_number_gt 4195
_reflns_number_total 4945
_reflns_threshold_expression 'I > 2\s(I)'
_cod_data_source_file c7cc02924a1.cif
_cod_data_source_block Eu-DMDGA-NO3
_cod_original_cell_volume 2132.0(13)
_cod_database_code 7120144
_shelx_shelxl_version_number 2014/7
_shelx_space_group_comment
; 
The symmetry employed for this shelxl refinement is uniquely defined 
by the following loop, which should always be used as a source of 
symmetry information in preference to the above space-group names. 
They are only intended as comments. 
;
_shelx_estimated_absorpt_t_min 0.584
_shelx_estimated_absorpt_t_max 0.660

loop_
_space_group_symop_operation_xyz
'x, y, z'
'-x, y+1/2, -z+1/2'
'-x, -y, -z'
'x, -y-1/2, z-1/2'

loop_
_atom_site_label
_atom_site_type_symbol
_atom_site_fract_x
_atom_site_fract_y
_atom_site_fract_z
_atom_site_U_iso_or_equiv
_atom_site_adp_type
_atom_site_occupancy
_atom_site_site_symmetry_order
_atom_site_calc_flag
_atom_site_refinement_flags_posn
_atom_site_refinement_flags_adp
C1 C 0.8967(4) 0.6109(4) 0.0265(2) 0.0341(10) Uani 1 1 d . .
H1A H 0.9859 0.6429 0.0329 0.051 Uiso 1 1 calc R U
H1B H 0.8782 0.5578 -0.0138 0.051 Uiso 1 1 calc R U
H1C H 0.8843 0.5535 0.0634 0.051 Uiso 1 1 calc R U
C2 C 0.7985(6) 0.8078(6) -0.0370(3) 0.0484(14) Uani 1 1 d . .
H2A H 0.7148 0.7901 -0.0642 0.073 Uiso 1 1 calc R U
H2B H 0.8673 0.7830 -0.0610 0.073 Uiso 1 1 calc R U
H2C H 0.8053 0.9047 -0.0258 0.073 Uiso 1 1 calc R U
C3 C 0.7498(4) 0.7554(4) 0.0709(2) 0.0202(8) Uani 1 1 d . .
C4 C 0.6585(4) 0.8747(4) 0.0637(2) 0.0283(10) Uani 1 1 d . .
H4A H 0.7006 0.9566 0.0494 0.034 Uiso 1 1 calc R U
H4B H 0.5810 0.8542 0.0312 0.034 Uiso 1 1 calc R U
C5 C 0.5427(5) 1.0094(4) 0.1284(2) 0.0326(11) Uani 1 1 d . .
H5A H 0.4630 0.9985 0.0961 0.039 Uiso 1 1 calc R U
H5B H 0.5861 1.0942 0.1183 0.039 Uiso 1 1 calc R U
C6 C 0.5108(4) 1.0168(4) 0.19639(19) 0.0211(8) Uani 1 1 d . .
C7 C 0.9637(5) 0.4262(5) 0.3639(2) 0.0390(11) Uani 1 1 d . .
H7A H 1.0539 0.4184 0.3586 0.059 Uiso 1 1 calc R U
H7B H 0.9514 0.3803 0.4040 0.059 Uiso 1 1 calc R U
H7C H 0.9408 0.5226 0.3661 0.059 Uiso 1 1 calc R U
C8 C 0.8883(6) 0.2143(4) 0.3051(3) 0.0436(14) Uani 1 1 d . .
H8A H 0.8275 0.1743 0.3305 0.065 Uiso 1 1 calc R U
H8B H 0.9757 0.1841 0.3230 0.065 Uiso 1 1 calc R U
H8C H 0.8660 0.1849 0.2597 0.065 Uiso 1 1 calc R U
C9 C 0.8128(4) 0.4396(4) 0.2639(2) 0.0233(8) Uani 1 1 d . .
C10 C 0.7267(4) 0.3720(4) 0.2077(2) 0.0256(9) Uani 1 1 d . .
H10A H 0.7783 0.3333 0.1768 0.031 Uiso 1 1 calc R U
H10B H 0.6764 0.2979 0.2235 0.031 Uiso 1 1 calc R U
C11 C 0.5445(4) 0.4269(4) 0.1277(2) 0.0243(8) Uani 1 1 d . .
H11A H 0.4968 0.3516 0.1443 0.029 Uiso 1 1 calc R U
H11B H 0.5814 0.3931 0.0901 0.029 Uiso 1 1 calc R U
C12 C 0.4572(4) 0.5446(4) 0.1078(2) 0.0278(9) Uani 1 1 d . .
Eu1 Eu 0.65980(2) 0.72009(2) 0.21412(2) 0.01723(8) Uani 1 1 d . .
N1 N 0.8104(4) 0.7272(3) 0.02218(19) 0.0262(8) Uani 1 1 d . .
N2 N 0.8817(4) 0.3626(4) 0.3084(2) 0.0307(8) Uani 1 1 d . .
N3 N 0.8576(4) 0.8649(4) 0.3012(2) 0.0325(9) Uani 1 1 d . .
N4 N 0.7713(5) 0.2108(4) 0.0078(2) 0.0427(11) Uani 1 1 d . .
O1 O 0.7647(3) 0.6890(3) 0.12232(14) 0.0248(6) Uani 1 1 d . .
O2 O 0.6248(3) 0.8963(2) 0.12595(13) 0.0219(6) Uani 1 1 d . .
O3 O 0.5337(3) 0.9151(3) 0.23198(14) 0.0270(6) Uani 1 1 d . .
O4 O 0.4611(3) 1.1260(3) 0.21081(15) 0.0294(7) Uani 1 1 d . .
O5 O 0.8133(3) 0.5661(3) 0.26741(15) 0.0289(7) Uani 1 1 d . .
O6 O 0.6440(3) 0.4752(2) 0.17747(14) 0.0226(6) Uani 1 1 d . .
O7 O 0.4728(3) 0.6558(3) 0.13566(15) 0.0296(7) Uani 1 1 d . .
O8 O 0.3672(3) 0.5170(3) 0.06008(17) 0.0391(8) Uani 1 1 d . .
H8 H 0.3137 0.5811 0.0550 0.059 Uiso 1 1 calc R U
O9 O 0.7590(3) 0.8238(3) 0.32130(16) 0.0356(7) Uani 1 1 d . .
O10 O 0.8546(3) 0.8610(3) 0.24046(16) 0.0360(8) Uani 1 1 d . .
O11 O 0.9529(4) 0.9034(4) 0.33856(19) 0.0555(10) Uani 1 1 d . .
O12 O 0.6635(5) 0.2150(4) 0.0245(3) 0.0778(18) Uani 1 1 d . .
O13 O 0.7943(4) 0.2952(3) -0.0335(2) 0.0481(10) Uani 1 1 d . .
O14 O 0.8530(5) 0.1246(4) 0.0283(3) 0.0758(14) Uani 1 1 d . .

loop_
_atom_site_aniso_label
_atom_site_aniso_U_11
_atom_site_aniso_U_22
_atom_site_aniso_U_33
_atom_site_aniso_U_23
_atom_site_aniso_U_13
_atom_site_aniso_U_12
C1 0.027(2) 0.033(2) 0.045(3) -0.014(2) 0.014(2) 0.0045(18)
C2 0.071(4) 0.051(3) 0.030(3) 0.005(2) 0.026(3) 0.017(3)
C3 0.0182(19) 0.0188(17) 0.025(2) -0.0071(15) 0.0066(16) 0.0010(15)
C4 0.042(3) 0.026(2) 0.020(2) -0.0014(16) 0.0135(19) 0.0117(18)
C5 0.049(3) 0.022(2) 0.032(2) 0.0057(17) 0.019(2) 0.0195(19)
C6 0.023(2) 0.0151(17) 0.027(2) -0.0005(15) 0.0094(17) 0.0008(14)
C7 0.044(3) 0.040(3) 0.031(3) 0.003(2) 0.001(2) 0.016(2)
C8 0.048(3) 0.021(2) 0.060(4) 0.010(2) 0.005(3) 0.0120(19)
C9 0.0178(19) 0.023(2) 0.030(2) 0.0037(16) 0.0071(17) 0.0040(15)
C10 0.023(2) 0.0124(17) 0.043(3) 0.0014(16) 0.0089(19) 0.0024(15)
C11 0.028(2) 0.0206(18) 0.025(2) -0.0031(16) 0.0062(17) -0.0040(16)
C12 0.027(2) 0.027(2) 0.029(2) 0.0012(17) 0.0040(18) -0.0056(17)
Eu1 0.02157(13) 0.01120(12) 0.02067(13) 0.00146(6) 0.00862(9) 0.00091(6)
N1 0.030(2) 0.0255(18) 0.0255(19) -0.0075(14) 0.0124(16) 0.0012(14)
N2 0.031(2) 0.0230(18) 0.038(2) 0.0069(15) 0.0074(18) 0.0106(15)
N3 0.046(2) 0.0157(17) 0.033(2) -0.0032(15) -0.0014(18) -0.0086(15)
N4 0.052(3) 0.026(2) 0.052(3) 0.0051(18) 0.015(2) 0.0042(18)
O1 0.0294(16) 0.0196(12) 0.0297(16) 0.0007(11) 0.0170(13) 0.0055(12)
O2 0.0315(16) 0.0157(12) 0.0220(14) 0.0019(11) 0.0148(12) 0.0075(11)
O3 0.0380(17) 0.0196(13) 0.0272(16) 0.0036(11) 0.0166(14) 0.0072(12)
O4 0.0413(18) 0.0147(13) 0.0377(18) 0.0009(11) 0.0220(15) 0.0069(12)
O5 0.0315(17) 0.0179(14) 0.0343(17) 0.0003(12) -0.0030(13) 0.0045(12)
O6 0.0259(15) 0.0122(12) 0.0294(16) -0.0004(11) 0.0037(12) 0.0020(10)
O7 0.0250(15) 0.0207(14) 0.0414(18) 0.0017(13) 0.0012(13) 0.0018(12)
O8 0.039(2) 0.0289(16) 0.044(2) 0.0025(14) -0.0090(16) -0.0041(14)
O9 0.044(2) 0.0339(16) 0.0295(17) -0.0017(14) 0.0079(15) -0.0008(15)
O10 0.042(2) 0.0327(17) 0.0349(19) 0.0020(14) 0.0098(15) -0.0131(14)
O11 0.060(3) 0.045(2) 0.052(2) -0.0038(18) -0.018(2) -0.0180(19)
O12 0.097(4) 0.058(3) 0.098(4) 0.032(2) 0.073(4) 0.025(2)
O13 0.033(2) 0.047(2) 0.064(3) 0.0217(18) 0.0082(19) 0.0008(15)
O14 0.076(3) 0.052(2) 0.100(4) 0.029(3) 0.014(3) 0.022(2)

loop_
_atom_type_symbol
_atom_type_description
_atom_type_scat_dispersion_real
_atom_type_scat_dispersion_imag
_atom_type_scat_source
C C 0.0033 0.0016 'International Tables Vol C Tables 4.2.6.8 and 6.1.1.4'
H H 0.0000 0.0000 'International Tables Vol C Tables 4.2.6.8 and 6.1.1.4'
N N 0.0061 0.0033 'International Tables Vol C Tables 4.2.6.8 and 6.1.1.4'
O O 0.0106 0.0060 'International Tables Vol C Tables 4.2.6.8 and 6.1.1.4'
Eu Eu -0.1578 3.6682 'International Tables Vol C Tables 4.2.6.8 and 6.1.1.4'

loop_
_geom_angle_atom_site_label_1
_geom_angle_atom_site_label_2
_geom_angle_atom_site_label_3
_geom_angle
_geom_angle_site_symmetry_1
_geom_angle_site_symmetry_3
N1 C1 H1A 109.5 . .
N1 C1 H1B 109.5 . .
H1A C1 H1B 109.5 . .
N1 C1 H1C 109.5 . .
H1A C1 H1C 109.5 . .
H1B C1 H1C 109.5 . .
N1 C2 H2A 109.5 . .
N1 C2 H2B 109.5 . .
H2A C2 H2B 109.5 . .
N1 C2 H2C 109.5 . .
H2A C2 H2C 109.5 . .
H2B C2 H2C 109.5 . .
O1 C3 N1 123.2(4) . .
O1 C3 C4 118.6(3) . .
N1 C3 C4 118.2(4) . .
O2 C4 C3 106.3(3) . .
O2 C4 H4A 110.5 . .
C3 C4 H4A 110.5 . .
O2 C4 H4B 110.5 . .
C3 C4 H4B 110.5 . .
H4A C4 H4B 108.7 . .
O2 C5 C6 107.9(3) . .
O2 C5 H5A 110.1 . .
C6 C5 H5A 110.1 . .
O2 C5 H5B 110.1 . .
C6 C5 H5B 110.1 . .
H5A C5 H5B 108.4 . .
O3 C6 O4 126.2(4) . .
O3 C6 C5 118.0(3) . .
O4 C6 C5 115.8(3) . .
N2 C7 H7A 109.5 . .
N2 C7 H7B 109.5 . .
H7A C7 H7B 109.5 . .
N2 C7 H7C 109.5 . .
H7A C7 H7C 109.5 . .
H7B C7 H7C 109.5 . .
N2 C8 H8A 109.5 . .
N2 C8 H8B 109.5 . .
H8A C8 H8B 109.5 . .
N2 C8 H8C 109.5 . .
H8A C8 H8C 109.5 . .
H8B C8 H8C 109.5 . .
O5 C9 N2 122.5(4) . .
O5 C9 C10 118.7(4) . .
N2 C9 C10 118.8(4) . .
O6 C10 C9 106.0(3) . .
O6 C10 H10A 110.5 . .
C9 C10 H10A 110.5 . .
O6 C10 H10B 110.5 . .
C9 C10 H10B 110.5 . .
H10A C10 H10B 108.7 . .
O6 C11 C12 106.7(3) . .
O6 C11 H11A 110.4 . .
C12 C11 H11A 110.4 . .
O6 C11 H11B 110.4 . .
C12 C11 H11B 110.4 . .
H11A C11 H11B 108.6 . .
O7 C12 O8 125.0(4) . .
O7 C12 C11 121.9(4) . .
O8 C12 C11 113.1(4) . .
O5 Eu1 O4 80.91(11) . 2_645
O5 Eu1 O1 85.46(10) . .
O4 Eu1 O1 148.79(9) 2_645 .
O5 Eu1 O3 142.75(10) . .
O4 Eu1 O3 80.37(9) 2_645 .
O1 Eu1 O3 124.90(9) . .
O5 Eu1 O7 124.56(10) . .
O4 Eu1 O7 82.89(11) 2_645 .
O1 Eu1 O7 82.01(11) . .
O3 Eu1 O7 84.46(10) . .
O5 Eu1 O10 76.99(11) . .
O4 Eu1 O10 126.53(11) 2_645 .
O1 Eu1 O10 76.51(11) . .
O3 Eu1 O10 88.90(11) . .
O7 Eu1 O10 148.25(10) . .
O5 Eu1 O2 142.58(9) . .
O4 Eu1 O2 136.51(10) 2_645 .
O1 Eu1 O2 62.00(9) . .
O3 Eu1 O2 63.03(8) . .
O7 Eu1 O2 71.55(10) . .
O10 Eu1 O2 77.77(10) . .
O5 Eu1 O9 72.07(11) . .
O4 Eu1 O9 76.09(11) 2_645 .
O1 Eu1 O9 125.76(11) . .
O3 Eu1 O9 72.31(11) . .
O7 Eu1 O9 150.79(10) . .
O10 Eu1 O9 50.92(10) . .
O2 Eu1 O9 111.06(10) . .
O5 Eu1 O6 62.23(10) . .
O4 Eu1 O6 79.24(9) 2_645 .
O1 Eu1 O6 69.57(9) . .
O3 Eu1 O6 143.10(10) . .
O7 Eu1 O6 62.76(9) . .
O10 Eu1 O6 127.86(10) . .
O2 Eu1 O6 116.27(9) . .
O9 Eu1 O6 130.66(10) . .
C3 N1 C2 123.8(4) . .
C3 N1 C1 119.9(4) . .
C2 N1 C1 116.3(4) . .
C9 N2 C8 124.5(4) . .
C9 N2 C7 119.6(4) . .
C8 N2 C7 115.9(4) . .
O11 N3 O9 121.8(4) . .
O11 N3 O10 121.7(4) . .
O9 N3 O10 116.5(4) . .
O14 N4 O12 122.9(5) . .
O14 N4 O13 119.3(5) . .
O12 N4 O13 117.8(4) . .
C3 O1 Eu1 128.1(2) . .
C5 O2 C4 113.7(3) . .
C5 O2 Eu1 122.0(2) . .
C4 O2 Eu1 122.6(2) . .
C6 O3 Eu1 127.3(2) . .
C6 O4 Eu1 141.9(2) . 2_655
C9 O5 Eu1 128.2(3) . .
C10 O6 C11 114.1(3) . .
C10 O6 Eu1 123.0(2) . .
C11 O6 Eu1 122.7(2) . .
C12 O7 Eu1 125.2(3) . .
C12 O8 H8 109.5 . .
N3 O9 Eu1 94.4(2) . .
N3 O10 Eu1 96.7(2) . .

loop_
_geom_bond_atom_site_label_1
_geom_bond_atom_site_label_2
_geom_bond_distance
_geom_bond_site_symmetry_2
C1 N1 1.455(5) .
C1 H1A 0.9800 .
C1 H1B 0.9800 .
C1 H1C 0.9800 .
C2 N1 1.455(6) .
C2 H2A 0.9800 .
C2 H2B 0.9800 .
C2 H2C 0.9800 .
C3 O1 1.243(5) .
C3 N1 1.320(5) .
C3 C4 1.508(5) .
C4 O2 1.421(4) .
C4 H4A 0.9900 .
C4 H4B 0.9900 .
C5 O2 1.415(4) .
C5 C6 1.515(5) .
C5 H5A 0.9900 .
C5 H5B 0.9900 .
C6 O3 1.244(5) .
C6 O4 1.253(4) .
C7 N2 1.462(6) .
C7 H7A 0.9800 .
C7 H7B 0.9800 .
C7 H7C 0.9800 .
C8 N2 1.461(6) .
C8 H8A 0.9800 .
C8 H8B 0.9800 .
C8 H8C 0.9800 .
C9 O5 1.245(5) .
C9 N2 1.315(6) .
C9 C10 1.509(6) .
C10 O6 1.414(5) .
C10 H10A 0.9900 .
C10 H10B 0.9900 .
C11 O6 1.426(5) .
C11 C12 1.493(6) .
C11 H11A 0.9900 .
C11 H11B 0.9900 .
C12 O7 1.234(5) .
C12 O8 1.282(5) .
Eu1 O5 2.352(3) .
Eu1 O4 2.371(3) 2_645
Eu1 O1 2.391(3) .
Eu1 O3 2.398(3) .
Eu1 O7 2.423(3) .
Eu1 O10 2.462(3) .
Eu1 O2 2.507(3) .
Eu1 O9 2.517(3) .
Eu1 O6 2.521(3) .
N3 O11 1.222(5) .
N3 O9 1.254(5) .
N3 O10 1.264(5) .
N4 O14 1.232(6) .
N4 O12 1.246(6) .
N4 O13 1.249(5) .
O4 Eu1 2.371(3) 2_655
O8 H8 0.8400 .
